data_2233057
loop_
_publ_author_name
'Liu, Dong-liang'
'Li, Chen'
'Tian, Xin'
'Li, Song'
'Xiao, Tao'

_publ_section_title
;
 1-(4-Fluorophenyl)-2-(1<i>H</i>-1,2,4-triazol-1-yl)ethanone hemihydrate
;
_journal_coeditor_code ZQ2131
_journal_issue 12
_journal_name_full 'Acta Crystallographica Section E'
_journal_page_first o3170
_journal_paper_doi 10.1107/S1600536811045429
_journal_volume 67
_journal_year 2011
_chemical_formula_iupac 'C10 H8 F N3 O, 0.5H2 O'
_chemical_formula_moiety 'C10 H8 F N3 O, 0.5(H2 O)'
_chemical_formula_sum 'C10 H9 F N3 O1.5'
_chemical_formula_weight 214.2
_chemical_melting_point 397
_chemical_name_systematic
;
1-(4-Fluorophenyl)-2-(1<i>H</i>-1,2,4-triazol-1-yl)ethanone hemihydrate
;
_space_group_IT_number 60
_symmetry_cell_setting orthorhombic
_symmetry_space_group_name_Hall '-P 2n 2ab'
_symmetry_space_group_name_H-M 'P b c n'
_atom_sites_solution_hydrogens geom
_atom_sites_solution_primary direct
_atom_sites_solution_secondary difmap
_audit_creation_method SHELXL-97
_cell_angle_alpha 90.00
_cell_angle_beta 90.00
_cell_angle_gamma 90.00
_cell_formula_units_Z 8
_cell_length_a 24.419(5)
_cell_length_b 10.147(2)
_cell_length_c 8.2410(16)
_cell_measurement_reflns_used 25
_cell_measurement_temperature 293(2)
_cell_measurement_theta_max 13
_cell_measurement_theta_min 9
_cell_volume 2042.0(7)
_computing_cell_refinement 'CAD-4 EXPRESS (Enraf--Nonius, 1994)'
_computing_data_collection 'CAD-4 EXPRESS (Enraf--Nonius, 1994)'
_computing_data_reduction 'XCAD4 (Harms & Wocadlo, 1995)'
_computing_molecular_graphics 'PLATON (Spek, 2009)'
_computing_publication_material 'SHELXTL (Sheldrick, 2008)'
_computing_structure_refinement 'SHELXL97 (Sheldrick, 2008)'
_computing_structure_solution 'SHELXS97 (Sheldrick, 2008)'
_diffrn_ambient_temperature 293(2)
_diffrn_measured_fraction_theta_full 0.985
_diffrn_measured_fraction_theta_max 0.985
_diffrn_measurement_device_type 'Enraf--Nonius CAD-4'
_diffrn_measurement_method \w/2\q
_diffrn_radiation_monochromator graphite
_diffrn_radiation_source 'fine-focus sealed tube'
_diffrn_radiation_type MoK\a
_diffrn_radiation_wavelength 0.71073
_diffrn_reflns_av_R_equivalents 0.0573
_diffrn_reflns_av_sigmaI/netI 0.0680
_diffrn_reflns_limit_h_max 29
_diffrn_reflns_limit_h_min -29
_diffrn_reflns_limit_k_max 0
_diffrn_reflns_limit_k_min -12
_diffrn_reflns_limit_l_max 9
_diffrn_reflns_limit_l_min 0
_diffrn_reflns_number 3626
_diffrn_reflns_theta_full 25.39
_diffrn_reflns_theta_max 25.39
_diffrn_reflns_theta_min 1.67
_diffrn_standards_decay_% 1
_diffrn_standards_interval_count 200
_diffrn_standards_interval_time 120
_diffrn_standards_number 3
_exptl_absorpt_coefficient_mu 0.110
_exptl_absorpt_correction_T_max 0.978
_exptl_absorpt_correction_T_min 0.968
_exptl_absorpt_correction_type psi-scan
_exptl_absorpt_process_details '(North <i>et al.</i>, 1968)'
_exptl_crystal_colour yellow
_exptl_crystal_density_diffrn 1.394
_exptl_crystal_density_method 'not measured'
_exptl_crystal_description prism
_exptl_crystal_F_000 888
_exptl_crystal_size_max 0.3
_exptl_crystal_size_mid 0.2
_exptl_crystal_size_min 0.2
_refine_diff_density_max 0.170
_refine_diff_density_min -0.154
_refine_ls_extinction_coef 0.062(7)
_refine_ls_extinction_expression Fc^*^=kFc[1+0.001xFc^2^\l^3^/sin(2\q)]^-1/4^
_refine_ls_extinction_method 'SHELXL97 (Sheldrick, 2008)'
_refine_ls_goodness_of_fit_ref 1.001
_refine_ls_hydrogen_treatment mixed
_refine_ls_matrix_type full
_refine_ls_number_parameters 145
_refine_ls_number_reflns 1844
_refine_ls_number_restraints 0
_refine_ls_restrained_S_all 1.001
_refine_ls_R_factor_all 0.1054
_refine_ls_R_factor_gt 0.0536
_refine_ls_shift/su_max 0.000
_refine_ls_shift/su_mean 0.000
_refine_ls_structure_factor_coef Fsqd
_refine_ls_weighting_details 'w=1/[\s^2^(Fo^2^)+(0.0840P)^2^] where P=(Fo^2^+2Fc^2^)/3'
_refine_ls_weighting_scheme calc
_refine_ls_wR_factor_gt 0.1308
_refine_ls_wR_factor_ref 0.1603
_reflns_number_gt 1087
_reflns_number_total 1844
_reflns_threshold_expression I>2sigma(I)
_cod_data_source_file zq2131.cif
_cod_data_source_block I
_cod_database_code 2233057
_cod_database_fobs_code 2233057

loop_
_symmetry_equiv_pos_as_xyz
x,y,z
1/2-x,1/2-y,1/2+z
1/2+x,1/2-y,-z
-x,y,1/2-z
-x,-y,-z
1/2+x,1/2+y,1/2-z
1/2-x,1/2+y,z
x,-y,1/2+z

loop_
_atom_site_type_symbol
_atom_site_label
_atom_site_fract_x
_atom_site_fract_y
_atom_site_fract_z
_atom_site_U_iso_or_equiv
_atom_site_adp_type
_atom_site_calc_flag
_atom_site_refinement_flags
_atom_site_occupancy
_atom_site_symmetry_multiplicity
O O 0.25394(7) 0.00400(18) -0.0459(2) 0.0749(6) Uani d . 1 1
F F 0.50013(8) 0.1731(3) -0.0667(3) 0.1359(10) Uani d . 1 1
N N1 0.10453(9) 0.0848(3) 0.1516(3) 0.0769(8) Uani d . 1 1
C C1 0.10833(13) 0.1521(3) 0.0121(4) 0.0774(9) Uani d . 1 1
H H1B 0.0787 0.1626 -0.0575 0.093 Uiso calc R 1 1
N N2 0.15669(10) 0.2021(3) -0.0199(3) 0.0722(7) Uani d . 1 1
C C2 0.15429(11) 0.0941(3) 0.2103(3) 0.0640(7) Uani d . 1 1
H H2B 0.1658 0.0569 0.3076 0.077 Uiso calc R 1 1
N N3 0.18595(8) 0.16374(19) 0.1122(2) 0.0546(6) Uani d . 1 1
C C3 0.24381(10) 0.1914(2) 0.1215(3) 0.0539(7) Uani d . 1 1
H H3A 0.2558 0.1837 0.2333 0.065 Uiso calc R 1 1
H H3B 0.2504 0.2812 0.0864 0.065 Uiso calc R 1 1
C C4 0.27685(10) 0.0978(2) 0.0168(3) 0.0492(6) Uani d . 1 1
C C5 0.33581(10) 0.1223(2) -0.0041(3) 0.0496(7) Uani d . 1 1
C C6 0.36302(11) 0.2249(3) 0.0712(3) 0.0608(7) Uani d . 1 1
H H6A 0.3436 0.2831 0.1367 0.073 Uiso calc R 1 1
C C7 0.41853(13) 0.2421(3) 0.0504(4) 0.0759(9) Uani d . 1 1
H H7A 0.4370 0.3103 0.1024 0.091 Uiso calc R 1 1
C C8 0.44541(13) 0.1573(4) -0.0475(4) 0.0867(10) Uani d . 1 1
C C9 0.42071(14) 0.0552(3) -0.1240(4) 0.1019(12) Uani d . 1 1
H H9A 0.4407 -0.0014 -0.1901 0.122 Uiso calc R 1 1
C C10 0.36552(12) 0.0370(3) -0.1017(3) 0.0778(9) Uani d . 1 1
H H10A 0.3479 -0.0330 -0.1525 0.093 Uiso calc R 1 1
O OW 0.0000 -0.0387(3) 0.2500 0.1023(13) Uani d S 1 2
H HWA 0.0248(15) 0.006(4) 0.220(5) 0.123 Uiso d . 1 1

loop_
_atom_site_aniso_label
_atom_site_aniso_U_11
_atom_site_aniso_U_22
_atom_site_aniso_U_33
_atom_site_aniso_U_12
_atom_site_aniso_U_13
_atom_site_aniso_U_23
O 0.0593(11) 0.0603(11) 0.1051(14) -0.0056(10) -0.0064(11) -0.0288(11)
F 0.0577(12) 0.172(2) 0.178(2) -0.0314(14) 0.0201(13) -0.0477(18)
N1 0.0560(16) 0.0907(18) 0.0842(17) 0.0002(13) 0.0055(13) -0.0031(15)
C1 0.0541(19) 0.099(2) 0.079(2) 0.0195(17) -0.0088(15) -0.0097(19)
N2 0.0639(16) 0.0880(17) 0.0647(15) 0.0182(13) -0.0064(12) 0.0102(12)
C2 0.0618(18) 0.0686(17) 0.0616(16) 0.0001(14) 0.0035(14) 0.0044(14)
N3 0.0553(13) 0.0557(12) 0.0528(12) 0.0055(10) -0.0002(10) 0.0006(10)
C3 0.0585(16) 0.0502(13) 0.0530(13) -0.0014(11) 0.0003(12) -0.0006(12)
C4 0.0551(15) 0.0431(12) 0.0495(14) -0.0019(11) -0.0063(11) 0.0005(11)
C5 0.0520(15) 0.0504(14) 0.0465(13) -0.0037(11) -0.0024(11) 0.0004(11)
C6 0.0620(17) 0.0580(15) 0.0623(15) -0.0105(13) 0.0025(13) -0.0093(13)
C7 0.069(2) 0.080(2) 0.0786(19) -0.0229(16) 0.0005(16) -0.0123(16)
C8 0.057(2) 0.107(3) 0.096(2) -0.0199(18) 0.0096(17) -0.015(2)
C9 0.066(2) 0.113(3) 0.126(3) -0.0109(19) 0.027(2) -0.053(2)
C10 0.0627(19) 0.082(2) 0.088(2) -0.0122(15) 0.0084(16) -0.0342(17)
OW 0.071(2) 0.085(2) 0.150(3) 0.000 0.034(2) 0.000

loop_
_atom_type_symbol
_atom_type_description
_atom_type_scat_dispersion_real
_atom_type_scat_dispersion_imag
_atom_type_scat_source
C C 0.0033 0.0016 'International Tables Vol C Tables 4.2.6.8 and 6.1.1.4'
H H 0.0000 0.0000 'International Tables Vol C Tables 4.2.6.8 and 6.1.1.4'
N N 0.0061 0.0033 'International Tables Vol C Tables 4.2.6.8 and 6.1.1.4'
O O 0.0106 0.0060 'International Tables Vol C Tables 4.2.6.8 and 6.1.1.4'
F F 0.0171 0.0103 'International Tables Vol C Tables 4.2.6.8 and 6.1.1.4'

loop_
_geom_angle_atom_site_label_1
_geom_angle_atom_site_label_2
_geom_angle_atom_site_label_3
_geom_angle
C2 N1 C1 102.4(2)
N2 C1 N1 115.6(3)
N2 C1 H1B 122.2
N1 C1 H1B 122.2
C1 N2 N3 101.6(2)
N1 C2 N3 110.8(2)
N1 C2 H2B 124.6
N3 C2 H2B 124.6
C2 N3 N2 109.6(2)
C2 N3 C3 130.1(2)
N2 N3 C3 120.1(2)
N3 C3 C4 111.66(19)
N3 C3 H3A 109.3
C4 C3 H3A 109.3
N3 C3 H3B 109.3
C4 C3 H3B 109.3
H3A C3 H3B 107.9
O C4 C5 122.1(2)
O C4 C3 119.1(2)
C5 C4 C3 118.8(2)
C6 C5 C10 118.6(2)
C6 C5 C4 123.1(2)
C10 C5 C4 118.3(2)
C7 C6 C5 120.9(3)
C7 C6 H6A 119.6
C5 C6 H6A 119.6
C8 C7 C6 118.1(3)
C8 C7 H7A 120.9
C6 C7 H7A 120.9
C7 C8 C9 123.3(3)
C7 C8 F 118.3(3)
C9 C8 F 118.4(3)
C8 C9 C10 118.6(3)
C8 C9 H9A 120.7
C10 C9 H9A 120.7
C9 C10 C5 120.5(3)
C9 C10 H10A 119.8
C5 C10 H10A 119.8

loop_
_geom_bond_atom_site_label_1
_geom_bond_atom_site_label_2
_geom_bond_distance
O C4 1.219(3)
F C8 1.355(3)
N1 C2 1.311(3)
N1 C1 1.341(4)
C1 N2 1.312(4)
C1 H1B 0.9300
N2 N3 1.359(3)
C2 N3 1.323(3)
C2 H2B 0.9300
N3 C3 1.443(3)
C3 C4 1.516(3)
C3 H3A 0.9700
C3 H3B 0.9700
C4 C5 1.471(3)
C5 C6 1.382(3)
C5 C10 1.387(3)
C6 C7 1.377(4)
C6 H6A 0.9300
C7 C8 1.350(4)
C7 H7A 0.9300
C8 C9 1.354(4)
C9 C10 1.372(4)
C9 H9A 0.9300
C10 H10A 0.9300
OW HWA 0.79(4)

loop_
_geom_hbond_atom_site_label_D
_geom_hbond_atom_site_label_H
_geom_hbond_atom_site_label_A
_geom_hbond_site_symmetry_A
_geom_hbond_distance_DH
_geom_hbond_distance_HA
_geom_hbond_distance_DA
_geom_hbond_angle_DHA
_geom_hbond_publ_flag
OW HWA N1 . 0.80(4) 2.18(4) 2.957(3) 166(4) yes
C2 H2B O 8_555 0.9300 2.5400 3.309(3) 140.00 yes
C3 H3B O 7_555 0.9700 2.5100 3.459(3) 166.00 yes
C7 H7A OW 6_555 0.9300 2.4900 3.407(4) 169.00 yes

loop_
_geom_torsion_atom_site_label_1
_geom_torsion_atom_site_label_2
_geom_torsion_atom_site_label_3
_geom_torsion_atom_site_label_4
_geom_torsion
C2 N1 C1 N2 0.1(3)
N1 C1 N2 N3 -0.5(3)
C1 N1 C2 N3 0.4(3)
N1 C2 N3 N2 -0.8(3)
N1 C2 N3 C3 -175.2(2)
C1 N2 N3 C2 0.7(3)
C1 N2 N3 C3 175.8(2)
C2 N3 C3 C4 97.0(3)
N2 N3 C3 C4 -76.9(3)
N3 C3 C4 O -8.4(3)
N3 C3 C4 C5 172.43(19)
O C4 C5 C6 -177.3(2)
C3 C4 C5 C6 1.9(3)
O C4 C5 C10 1.6(4)
C3 C4 C5 C10 -179.2(2)
C10 C5 C6 C7 -0.2(4)
C4 C5 C6 C7 178.6(2)
C5 C6 C7 C8 1.0(4)
C6 C7 C8 C9 -1.1(5)
C6 C7 C8 F -179.2(3)
C7 C8 C9 C10 0.3(6)
F C8 C9 C10 178.5(3)
C8 C9 C10 C5 0.5(5)
C6 C5 C10 C9 -0.6(4)
C4 C5 C10 C9 -179.5(3)

loop_
_cod_related_entry_id
_cod_related_entry_database
_cod_related_entry_code
1 ChemSpider 30657293
